data_7716892
loop_
_publ_author_name
'Bai, Xu'
'Wang, Jian'
'Wang, Qin'
'Yu, Ya-Ting'
'Li, Jia-Nian'
'Mei, Hua'
'Xu, Yan'

_publ_section_title
;
 Cl<sup>-</sup>-templated coordination polymers constructed from
 dragonfly-like Ln<sub>4</sub> clusters exhibiting excellent
 magnetothermal properties.
;
_journal_issue 37
_journal_name_full 'Dalton transactions (Cambridge, England : 2003)'
_journal_page_first 15602
_journal_page_last 15607
_journal_paper_doi 10.1039/d4dt01905a
_journal_volume 53
_journal_year 2024
_chemical_formula_sum 'C28 H54 Cl2 Dy4 N4 O30'
_chemical_formula_weight 1647.65
_space_group_crystal_system cubic
_space_group_IT_number 204
_space_group_name_Hall '-I 2 2 3'
_space_group_name_H-M_alt 'I m -3'
_atom_sites_solution_hydrogens mixed
_audit_creation_method SHELXL-2018/3
_audit_update_record
;
2024-06-13 deposited with the CCDC.	2024-08-21 downloaded from the CCDC.
;
_cell_angle_alpha 90
_cell_angle_beta 90
_cell_angle_gamma 90
_cell_formula_units_Z 24
_cell_length_a 36.2700(14)
_cell_length_b 36.2700(14)
_cell_length_c 36.2700(14)
_cell_measurement_reflns_used 512
_cell_measurement_temperature 193(2)
_cell_measurement_theta_max 26.5165
_cell_measurement_theta_min 2.867
_cell_volume 47714(3)
_computing_cell_refinement 'SAINT (Bruker, 2005)'
_computing_data_collection 'APEX2 (Bruker, 2005)'
_computing_data_reduction SAINT
_computing_molecular_graphics SHELXTL
_computing_publication_material SHELXTL
_computing_structure_refinement 'SHELXL-2018/3 (Sheldrick, 2018)'
_computing_structure_solution 'SHELXT 2018/2 (Sheldrick, 2018)'
_diffrn_ambient_temperature 193(2)
_diffrn_measured_fraction_theta_full 0.998
_diffrn_measured_fraction_theta_max 0.998
_diffrn_measurement_device_type 'Bruker Apex2 CCD'
_diffrn_measurement_method '\w scans'
_diffrn_radiation_type MoK\a
_diffrn_radiation_wavelength 0.71073
_diffrn_reflns_av_R_equivalents 0.0748
_diffrn_reflns_av_unetI/netI 0.0208
_diffrn_reflns_Laue_measured_fraction_full 0.998
_diffrn_reflns_Laue_measured_fraction_max 0.998
_diffrn_reflns_limit_h_max 41
_diffrn_reflns_limit_h_min -43
_diffrn_reflns_limit_k_max 43
_diffrn_reflns_limit_k_min -39
_diffrn_reflns_limit_l_max 40
_diffrn_reflns_limit_l_min -43
_diffrn_reflns_number 171326
_diffrn_reflns_point_group_measured_fraction_full 0.998
_diffrn_reflns_point_group_measured_fraction_max 0.998
_diffrn_reflns_theta_full 24.996
_diffrn_reflns_theta_max 24.996
_diffrn_reflns_theta_min 2.101
_exptl_absorpt_coefficient_mu 3.841
_exptl_absorpt_correction_T_max 0.656
_exptl_absorpt_correction_T_min 0.656
_exptl_absorpt_correction_type multi-scan
_exptl_absorpt_process_details '(SADABS; Sheldrick, 2003)'
_exptl_crystal_colour colourless
_exptl_crystal_density_diffrn 1.376
_exptl_crystal_description cube
_exptl_crystal_F_000 18912
_exptl_crystal_size_max 0.120
_exptl_crystal_size_mid 0.120
_exptl_crystal_size_min 0.120
_refine_diff_density_max 3.051
_refine_diff_density_min -1.912
_refine_diff_density_rms 0.193
_refine_ls_extinction_method none
_refine_ls_goodness_of_fit_ref 1.102
_refine_ls_hydrogen_treatment constr
_refine_ls_matrix_type full
_refine_ls_number_parameters 301
_refine_ls_number_reflns 7366
_refine_ls_number_restraints 130
_refine_ls_restrained_S_all 1.110
_refine_ls_R_factor_all 0.0671
_refine_ls_R_factor_gt 0.0510
_refine_ls_shift/su_max 0.003
_refine_ls_shift/su_mean 0.000
_refine_ls_structure_factor_coef Fsqd
_refine_ls_weighting_details 'w=1/[\s^2^(Fo^2^)+(0.0815P)^2^+995.1530P] where P=(Fo^2^+2Fc^2^)/3'
_refine_ls_weighting_scheme calc
_refine_ls_wR_factor_gt 0.1467
_refine_ls_wR_factor_ref 0.1598
_reflns_Friedel_coverage 0.000
_reflns_number_gt 6126
_reflns_number_total 7366
_reflns_threshold_expression 'I > 2\s(I)'
_cod_data_source_file d4dt01905a2.cif
_cod_data_source_block a01_sq
_cod_depositor_comments 'Adding full bibliography for 7716892--7716893.cif.'
_cod_original_cell_volume 47714(6)
_cod_database_code 7716892
_shelx_shelxl_version_number 2018/3
_shelx_space_group_comment
;
The symmetry employed for this shelxl refinement is uniquely defined
by the following loop, which should always be used as a source of
symmetry information in preference to the above space-group names.
They are only intended as comments.
;
_shelx_estimated_absorpt_t_min 0.656
_shelx_estimated_absorpt_t_max 0.656

loop_
_space_group_symop_operation_xyz
'x, y, z'
'-x, -y, z'
'-x, y, -z'
'x, -y, -z'
'z, x, y'
'z, -x, -y'
'-z, -x, y'
'-z, x, -y'
'y, z, x'
'-y, z, -x'
'y, -z, -x'
'-y, -z, x'
'x+1/2, y+1/2, z+1/2'
'-x+1/2, -y+1/2, z+1/2'
'-x+1/2, y+1/2, -z+1/2'
'x+1/2, -y+1/2, -z+1/2'
'z+1/2, x+1/2, y+1/2'
'z+1/2, -x+1/2, -y+1/2'
'-z+1/2, -x+1/2, y+1/2'
'-z+1/2, x+1/2, -y+1/2'
'y+1/2, z+1/2, x+1/2'
'-y+1/2, z+1/2, -x+1/2'
'y+1/2, -z+1/2, -x+1/2'
'-y+1/2, -z+1/2, x+1/2'
'-x, -y, -z'
'x, y, -z'
'x, -y, z'
'-x, y, z'
'-z, -x, -y'
'-z, x, y'
'z, x, -y'
'z, -x, y'
'-y, -z, -x'
'y, -z, x'
'-y, z, x'
'y, z, -x'
'-x+1/2, -y+1/2, -z+1/2'
'x+1/2, y+1/2, -z+1/2'
'x+1/2, -y+1/2, z+1/2'
'-x+1/2, y+1/2, z+1/2'
'-z+1/2, -x+1/2, -y+1/2'
'-z+1/2, x+1/2, y+1/2'
'z+1/2, x+1/2, -y+1/2'
'z+1/2, -x+1/2, y+1/2'
'-y+1/2, -z+1/2, -x+1/2'
'y+1/2, -z+1/2, x+1/2'
'-y+1/2, z+1/2, x+1/2'
'y+1/2, z+1/2, -x+1/2'

loop_
_atom_site_label
_atom_site_type_symbol
_atom_site_fract_x
_atom_site_fract_y
_atom_site_fract_z
_atom_site_U_iso_or_equiv
_atom_site_adp_type
_atom_site_occupancy
_atom_site_site_symmetry_order
_atom_site_calc_flag
_atom_site_refinement_flags_posn
_atom_site_refinement_flags_adp
_atom_site_refinement_flags_occupancy
_atom_site_disorder_assembly
_atom_site_disorder_group
Dy1 Dy 0.16910(2) 0.23091(2) 0.000000 0.02955(16) Uani 1 2 d S T P . .
Dy2 Dy 0.21835(2) 0.30496(2) 0.05197(2) 0.02798(14) Uani 1 1 d . . . . .
Dy3 Dy 0.27431(2) 0.23435(2) 0.000000 0.04057(18) Uani 1 2 d S T P . .
O1 O 0.1815(2) 0.29433(19) 0.000000 0.0245(15) Uani 1 2 d S T P . .
O2 O 0.2572(2) 0.2956(2) 0.000000 0.0360(19) Uani 1 2 d S T P . .
O3 O 0.14899(18) 0.23068(19) 0.06187(16) 0.0447(15) Uani 1 1 d . . . . .
O4 O 0.22158(14) 0.24141(14) 0.03722(14) 0.0287(12) Uani 1 1 d . . . . .
O5 O 0.1783(2) 0.27540(19) 0.0919(2) 0.059(2) Uani 1 1 d . . . . .
O6 O 0.1927(3) 0.1705(3) 0.000000 0.061(3) Uani 1 2 d DS TU P . .
O7 O 0.2980(2) 0.2377(2) 0.0594(2) 0.069(2) Uani 1 1 d . . . . .
O8 O 0.2373(3) 0.36280(19) 0.0310(2) 0.073(3) Uani 1 1 d . . . . .
O9 O 0.2551(3) 0.1740(3) 0.000000 0.070(3) Uani 1 2 d DS TU P . .
O10 O 0.2733(2) 0.2901(2) 0.0828(2) 0.061(2) Uani 1 1 d . U . . .
Cl1 Cl 0.03612(10) 0.05271(10) 0.000000 0.097(2) Uani 1 2 d S T P . .
Cl2 Cl 0.000000 0.000000 0.000000 0.044(9) Uani 0.44(5) 24 d S T . . .
Cl3 Cl 0.1215(4) 0.4335(2) 0.000000 0.100(5) Uani 0.528(16) 2 d S T . . .
O1W O 0.3331(5) 0.2749(6) 0.000000 0.136(7) Uani 1 2 d S T P . .
O2W O 0.3293(4) 0.1962(4) 0.000000 0.085(4) Uani 1 2 d S T P . .
O3W O 0.1645(3) 0.3446(2) 0.0566(2) 0.081(3) Uani 1 1 d . U . . .
O4W O 0.1174(4) 0.1829(4) 0.000000 0.097(5) Uani 1 2 d S T P . .
O5W O 0.1094(3) 0.2624(3) 0.000000 0.055(3) Uani 1 2 d S TU P . .
Q2 C 0.3825(13) 0.500000 0.000000 0.143(15) Uiso 1 4 d S . P . .
C15 C 0.2247(3) 0.1578(4) 0.000000 0.078(3) Uani 1 2 d DS TU P . .
C1 C 0.12684(17) 0.2446(2) 0.18962(17) 0.092(4) Uani 1 1 d D U . . .
H1A H 0.133730 0.256536 0.211895 0.111 Uiso 1 1 calc R U . . .
C2 C 0.1460(2) 0.2527(3) 0.15874(11) 0.093(4) Uani 1 1 d D U . . .
H2A H 0.166079 0.269390 0.160328 0.112 Uiso 1 1 calc R U . . .
C3 C 0.13752(18) 0.23783(16) 0.12567(14) 0.046(2) Uani 1 1 d D . . . .
C4 C 0.11266(18) 0.21016(18) 0.12713(15) 0.067(3) Uani 1 1 d D . . . .
H4A H 0.108225 0.195764 0.105706 0.081 Uiso 1 1 calc R U . . .
C5 C 0.0940(2) 0.2025(2) 0.15841(11) 0.069(3) Uani 1 1 d D U . . .
H5A H 0.076428 0.183107 0.157655 0.083 Uiso 1 1 calc R U . . .
C6 C 0.1562(2) 0.2486(3) 0.0904(2) 0.039(2) Uani 1 1 d . . . . .
N1 N 0.09846(17) 0.22053(17) 0.19068(14) 0.065(3) Uani 1 1 d D . . . .
C7 C 0.38486(19) 0.24695(18) 0.13203(17) 0.085(4) Uani 1 1 d D U . . .
H7A H 0.402933 0.228003 0.132702 0.102 Uiso 1 1 calc R U . . .
C8 C 0.35680(14) 0.2432(2) 0.1079(2) 0.089(5) Uani 1 1 d D . . . .
H8A H 0.356609 0.223340 0.090738 0.106 Uiso 1 1 calc R U . . .
C9 C 0.32901(16) 0.26791(14) 0.10839(19) 0.046(2) Uani 1 1 d D . . . .
C10 C 0.3315(3) 0.29661(19) 0.1320(2) 0.082(4) Uani 1 1 d D U . . .
H10A H 0.312733 0.314874 0.132274 0.098 Uiso 1 1 calc R U . . .
C11 C 0.3605(2) 0.2995(3) 0.1551(3) 0.086(4) Uani 1 1 d D U . . .
H11A H 0.360852 0.319396 0.172124 0.103 Uiso 1 1 calc R U . . .
C12 C 0.2971(3) 0.2651(3) 0.0811(3) 0.053(2) Uani 1 1 d . U . . .
N2 N 0.3891(2) 0.27568(15) 0.15530(17) 0.0470(19) Uani 1 1 d D . . . .
C14 C 0.2719(8) 0.4080(7) 0.000000 0.140(9) Uani 1 2 d DS TU P . .
H14A H 0.275972 0.416405 -0.025367 0.210 Uiso 0.5 1 calc R U P . .
H14B H 0.261899 0.428357 0.014707 0.210 Uiso 0.5 1 calc R U P . .
H14C H 0.295387 0.399915 0.010660 0.210 Uiso 0.5 1 calc R U P . .
C13 C 0.2450(7) 0.3763(6) 0.000000 0.104(7) Uani 1 2 d DS TU P . .
C16 C 0.2260(9) 0.1163(5) 0.000000 0.167(9) Uani 1 2 d DS TU P . .
H16C H 0.237677 0.106690 0.021440 0.200 Uiso 0.5 1 d R U P . .
H16A H 0.200647 0.109400 0.000000 0.250 Uiso 1 2 d R U P . .
H16B H 0.237677 0.106690 -0.021440 0.250 Uiso 0.5 1 d R U P . .

loop_
_atom_site_aniso_label
_atom_site_aniso_U_11
_atom_site_aniso_U_22
_atom_site_aniso_U_33
_atom_site_aniso_U_23
_atom_site_aniso_U_13
_atom_site_aniso_U_12
Dy1 0.0382(3) 0.0304(3) 0.0200(3) 0.000 0.000 -0.0083(2)
Dy2 0.0324(2) 0.0298(2) 0.0217(2) -0.00322(14) -0.00104(14) -0.00276(15)
Dy3 0.0402(3) 0.0534(4) 0.0281(3) 0.000 0.000 0.0172(3)
O1 0.028(4) 0.026(4) 0.018(3) 0.000 0.000 -0.001(3)
O2 0.032(4) 0.049(5) 0.027(4) 0.000 0.000 -0.010(4)
O3 0.044(4) 0.067(4) 0.024(3) 0.003(3) 0.000(3) -0.010(3)
O4 0.032(3) 0.029(3) 0.026(3) 0.001(2) -0.001(2) 0.004(2)
O5 0.072(5) 0.051(4) 0.054(4) -0.017(3) 0.038(4) -0.023(4)
O6 0.072(5) 0.047(5) 0.066(5) 0.000 0.000 -0.004(4)
O7 0.064(5) 0.086(6) 0.056(5) -0.024(4) -0.028(4) 0.013(4)
O8 0.142(8) 0.038(4) 0.040(4) -0.001(3) 0.009(5) -0.019(5)
O9 0.081(7) 0.045(5) 0.084(7) 0.000 0.000 0.026(5)
O10 0.049(4) 0.076(5) 0.057(4) -0.019(4) -0.018(3) 0.016(4)
Cl1 0.0241(17) 0.0271(17) 0.240(7) 0.000 0.000 -0.0010(13)
Cl2 0.044(9) 0.044(9) 0.044(9) 0.000 0.000 0.000
Cl3 0.217(14) 0.038(4) 0.046(5) 0.000 0.000 -0.002(6)
O1W 0.111(14) 0.143(17) 0.155(18) 0.000 0.000 -0.023(12)
O2W 0.078(9) 0.088(9) 0.087(9) 0.000 0.000 0.048(7)
O3W 0.090(6) 0.081(6) 0.072(5) -0.038(5) -0.020(5) 0.033(5)
O4W 0.111(11) 0.103(11) 0.077(9) 0.000 0.000 -0.051(9)
O5W 0.039(5) 0.076(7) 0.050(5) 0.000 0.000 0.004(5)
C15 0.085(6) 0.057(6) 0.091(6) 0.000 0.000 0.013(5)
C1 0.104(8) 0.108(8) 0.064(7) -0.019(6) 0.025(6) -0.027(7)
C2 0.097(8) 0.106(8) 0.076(7) -0.004(6) 0.019(6) -0.044(7)
C3 0.052(6) 0.057(6) 0.029(5) -0.004(4) 0.017(4) -0.013(5)
C4 0.073(8) 0.090(9) 0.039(6) -0.009(6) 0.018(5) -0.035(7)
C5 0.068(6) 0.083(7) 0.055(6) 0.007(5) 0.018(5) -0.021(5)
C6 0.040(5) 0.046(5) 0.030(4) 0.000(4) 0.010(4) 0.004(4)
N1 0.068(6) 0.087(7) 0.041(5) -0.004(5) 0.018(4) -0.021(5)
C7 0.067(7) 0.090(7) 0.097(8) -0.014(6) -0.021(6) 0.010(6)
C8 0.068(8) 0.107(11) 0.091(10) -0.045(9) -0.032(7) 0.019(8)
C9 0.037(5) 0.053(6) 0.048(6) -0.008(4) -0.004(4) 0.000(4)
C10 0.070(6) 0.097(7) 0.077(7) -0.025(6) -0.027(6) 0.026(6)
C11 0.086(4) 0.086(4) 0.086(4) -0.0002(5) -0.0002(5) 0.0001(5)
C12 0.053(2) 0.053(2) 0.053(2) -0.0001(5) 0.0000(5) 0.0000(5)
N2 0.039(4) 0.056(5) 0.046(5) -0.007(4) -0.009(4) 0.003(4)
C14 0.148(14) 0.126(14) 0.146(14) 0.000 0.000 -0.018(12)
C13 0.114(10) 0.091(9) 0.106(10) 0.000 0.000 -0.018(8)
C16 0.161(14) 0.135(14) 0.204(15) 0.000 0.000 0.014(13)

loop_
_atom_type_symbol
_atom_type_description
_atom_type_scat_dispersion_real
_atom_type_scat_dispersion_imag
_atom_type_scat_source
C C 0.0033 0.0016 'International Tables Vol C Tables 4.2.6.8 and 6.1.1.4'
H H 0.0000 0.0000 'International Tables Vol C Tables 4.2.6.8 and 6.1.1.4'
N N 0.0061 0.0033 'International Tables Vol C Tables 4.2.6.8 and 6.1.1.4'
O O 0.0106 0.0060 'International Tables Vol C Tables 4.2.6.8 and 6.1.1.4'
Dy Dy -0.1892 4.4098 'International Tables Vol C Tables 4.2.6.8 and 6.1.1.4'
Cl Cl 0.1484 0.1585 'International Tables Vol C Tables 4.2.6.8 and 6.1.1.4'

loop_
_geom_angle_atom_site_label_1
_geom_angle_atom_site_label_2
_geom_angle_atom_site_label_3
_geom_angle
_geom_angle_site_symmetry_1
_geom_angle_site_symmetry_3
_geom_angle_publ_flag
O1 Dy1 O6 147.6(3) . . ?
O1 Dy1 O3 93.60(18) . . ?
O6 Dy1 O3 96.28(19) . . ?
O1 Dy1 O3 93.60(18) . 26 ?
O6 Dy1 O3 96.28(19) . 26 ?
O3 Dy1 O3 144.0(3) . 26 ?
O1 Dy1 O4 71.78(19) . 26 ?
O6 Dy1 O4 81.8(2) . 26 ?
O3 Dy1 O4 142.4(2) . 26 ?
O3 Dy1 O4 72.9(2) 26 26 ?
O1 Dy1 O4 71.78(19) . . ?
O6 Dy1 O4 81.8(2) . . ?
O3 Dy1 O4 72.9(2) . . ?
O3 Dy1 O4 142.4(2) 26 . ?
O4 Dy1 O4 69.6(3) 26 . ?
O1 Dy1 O5W 73.3(3) . . ?
O6 Dy1 O5W 139.1(4) . . ?
O3 Dy1 O5W 74.23(17) . . ?
O3 Dy1 O5W 74.23(17) 26 . ?
O4 Dy1 O5W 129.6(2) 26 . ?
O4 Dy1 O5W 129.6(2) . . ?
O1 Dy1 O4W 144.0(4) . . ?
O6 Dy1 O4W 68.5(5) . . ?
O3 Dy1 O4W 76.77(18) . . ?
O3 Dy1 O4W 76.77(18) 26 . ?
O4 Dy1 O4W 134.4(3) 26 . ?
O4 Dy1 O4W 134.4(3) . . ?
O5W Dy1 O4W 70.7(5) . . ?
O1 Dy1 Dy2 37.12(10) . 26 ?
O6 Dy1 Dy2 119.7(2) . 26 ?
O3 Dy1 Dy2 129.06(16) . 26 ?
O3 Dy1 Dy2 70.76(16) 26 26 ?
O4 Dy1 Dy2 37.93(13) 26 26 ?
O4 Dy1 Dy2 77.72(13) . 26 ?
O5W Dy1 Dy2 95.0(2) . 26 ?
O4W Dy1 Dy2 147.10(15) . 26 ?
O1 Dy1 Dy2 37.12(10) . . ?
O6 Dy1 Dy2 119.7(2) . . ?
O3 Dy1 Dy2 70.76(16) . . ?
O3 Dy1 Dy2 129.06(16) 26 . ?
O4 Dy1 Dy2 77.72(13) 26 . ?
O4 Dy1 Dy2 37.93(13) . . ?
O5W Dy1 Dy2 95.0(2) . . ?
O4W Dy1 Dy2 147.10(15) . . ?
Dy2 Dy1 Dy2 60.597(14) 26 . ?
O1 Dy1 Dy3 77.06(18) . . ?
O6 Dy1 Dy3 70.5(3) . . ?
O3 Dy1 Dy3 108.00(15) . . ?
O3 Dy1 Dy3 108.00(15) 26 . ?
O4 Dy1 Dy3 35.92(13) 26 . ?
O4 Dy1 Dy3 35.91(13) . . ?
O5W Dy1 Dy3 150.3(3) . . ?
O4W Dy1 Dy3 139.0(4) . . ?
Dy2 Dy1 Dy3 59.908(12) 26 . ?
Dy2 Dy1 Dy3 59.908(12) . . ?
O5 Dy2 O8 143.6(3) . . ?
O5 Dy2 O1 94.0(2) . . ?
O8 Dy2 O1 93.1(3) . . ?
O5 Dy2 O10 97.4(3) . . ?
O8 Dy2 O10 96.4(3) . . ?
O1 Dy2 O10 146.1(2) . . ?
O5 Dy2 O4 73.8(2) . . ?
O8 Dy2 O4 141.8(2) . . ?
O1 Dy2 O4 71.7(2) . . ?
O10 Dy2 O4 80.9(2) . . ?
O5 Dy2 O2 143.3(3) . . ?
O8 Dy2 O2 72.3(3) . . ?
O1 Dy2 O2 71.2(2) . . ?
O10 Dy2 O2 80.9(3) . . ?
O4 Dy2 O2 69.7(2) . . ?
O5 Dy2 O3W 74.2(3) . . ?
O8 Dy2 O3W 74.2(4) . . ?
O1 Dy2 O3W 72.2(2) . . ?
O10 Dy2 O3W 141.7(3) . . ?
O4 Dy2 O3W 129.1(3) . . ?
O2 Dy2 O3W 128.0(3) . . ?
O5 Dy2 N2 78.1(2) . 45 ?
O8 Dy2 N2 75.1(2) . 45 ?
O1 Dy2 N2 143.5(2) . 45 ?
O10 Dy2 N2 70.3(2) . 45 ?
O4 Dy2 N2 136.4(2) . 45 ?
O2 Dy2 N2 133.2(2) . 45 ?
O3W Dy2 N2 71.4(2) . 45 ?
O5 Dy2 Dy1 71.51(17) . . ?
O8 Dy2 Dy1 128.49(19) . . ?
O1 Dy2 Dy1 37.15(17) . . ?
O10 Dy2 Dy1 118.8(2) . . ?
O4 Dy2 Dy1 37.85(13) . . ?
O2 Dy2 Dy1 77.35(18) . . ?
O3W Dy2 Dy1 94.3(2) . . ?
N2 Dy2 Dy1 149.03(12) 45 . ?
O5 Dy2 Dy2 128.75(19) . 26 ?
O8 Dy2 Dy2 71.01(18) . 26 ?
O1 Dy2 Dy2 36.42(14) . 26 ?
O10 Dy2 Dy2 118.45(19) . 26 ?
O4 Dy2 Dy2 76.95(13) . 26 ?
O2 Dy2 Dy2 37.57(16) . 26 ?
O3W Dy2 Dy2 93.9(2) . 26 ?
N2 Dy2 Dy2 145.70(15) 45 26 ?
Dy1 Dy2 Dy2 59.700(7) . 26 ?
O5 Dy2 Dy3 109.61(17) . . ?
O8 Dy2 Dy3 106.8(2) . . ?
O1 Dy2 Dy3 78.07(17) . . ?
O10 Dy2 Dy3 68.01(18) . . ?
O4 Dy2 Dy3 36.87(13) . . ?
O2 Dy2 Dy3 35.7(2) . . ?
O3W Dy2 Dy3 150.23(18) . . ?
N2 Dy2 Dy3 138.25(14) 45 . ?
Dy1 Dy2 Dy3 61.127(14) . . ?
Dy2 Dy2 Dy3 60.024(7) 26 . ?
O9 Dy3 O2 146.8(3) . . ?
O9 Dy3 O7 99.3(2) . . ?
O2 Dy3 O7 92.8(2) . . ?
O9 Dy3 O7 99.3(2) . 26 ?
O2 Dy3 O7 92.8(2) . 26 ?
O7 Dy3 O7 136.1(4) . 26 ?
O9 Dy3 O4 81.8(3) . . ?
O2 Dy3 O4 71.2(2) . . ?
O7 Dy3 O4 76.3(2) . . ?
O7 Dy3 O4 145.7(2) 26 . ?
O9 Dy3 O4 81.8(3) . 26 ?
O2 Dy3 O4 71.2(2) . 26 ?
O7 Dy3 O4 145.7(2) . 26 ?
O7 Dy3 O4 76.3(2) 26 26 ?
O4 Dy3 O4 70.0(3) . 26 ?
O9 Dy3 O2W 72.9(5) . . ?
O2 Dy3 O2W 140.4(4) . . ?
O7 Dy3 O2W 74.1(2) . . ?
O7 Dy3 O2W 74.1(2) 26 . ?
O4 Dy3 O2W 136.8(2) . . ?
O4 Dy3 O2W 136.8(2) 26 . ?
O9 Dy3 O1W 142.2(5) . . ?
O2 Dy3 O1W 71.0(5) . . ?
O7 Dy3 O1W 70.4(3) . . ?
O7 Dy3 O1W 70.4(3) 26 . ?
O4 Dy3 O1W 127.4(4) . . ?
O4 Dy3 O1W 127.4(4) 26 . ?
O2W Dy3 O1W 69.3(6) . . ?
O9 Dy3 Dy2 118.9(2) . 26 ?
O2 Dy3 Dy2 37.01(11) . 26 ?
O7 Dy3 Dy2 128.8(2) . 26 ?
O7 Dy3 Dy2 72.5(2) 26 26 ?
O4 Dy3 Dy2 77.03(13) . 26 ?
O4 Dy3 Dy2 37.13(13) 26 26 ?
O2W Dy3 Dy2 146.01(17) . 26 ?
O1W Dy3 Dy2 93.3(4) . 26 ?
O9 Dy3 Dy2 118.9(2) . . ?
O2 Dy3 Dy2 37.01(11) . . ?
O7 Dy3 Dy2 72.5(2) . . ?
O7 Dy3 Dy2 128.8(2) 26 . ?
O4 Dy3 Dy2 37.13(13) . . ?
O4 Dy3 Dy2 77.04(13) 26 . ?
O2W Dy3 Dy2 146.01(17) . . ?
O1W Dy3 Dy2 93.3(4) . . ?
Dy2 Dy3 Dy2 59.950(14) 26 . ?
O9 Dy3 Dy1 70.5(3) . . ?
O2 Dy3 Dy1 76.3(2) . . ?
O7 Dy3 Dy1 111.8(2) . . ?
O7 Dy3 Dy1 111.8(2) 26 . ?
O4 Dy3 Dy1 36.09(13) . . ?
O4 Dy3 Dy1 36.09(13) 26 . ?
O2W Dy3 Dy1 143.4(4) . . ?
O1W Dy3 Dy1 147.3(5) . . ?
Dy2 Dy3 Dy1 58.964(12) 26 . ?
Dy2 Dy3 Dy1 58.965(12) . . ?
Dy2 O1 Dy2 107.2(3) 26 . ?
Dy2 O1 Dy1 105.7(2) 26 . ?
Dy2 O1 Dy1 105.7(2) . . ?
Dy3 O2 Dy2 107.3(2) . 26 ?
Dy3 O2 Dy2 107.3(2) . . ?
Dy2 O2 Dy2 104.9(3) 26 . ?
C6 O3 Dy1 136.2(6) . . ?
Dy3 O4 Dy1 108.0(2) . . ?
Dy3 O4 Dy2 106.0(2) . . ?
Dy1 O4 Dy2 104.2(2) . . ?
C6 O5 Dy2 136.8(6) . . ?
C15 O6 Dy1 133.0(10) . . ?
C12 O7 Dy3 127.4(7) . . ?
C13 O8 Dy2 134.9(10) . . ?
C15 O9 Dy3 135.7(10) . . ?
C12 O10 Dy2 136.6(7) . . ?
Cl2 Cl1 Cl1 58.901(18) . 31 ?
Cl2 Cl1 Cl1 58.901(18) . 5 ?
Cl1 Cl1 Cl1 105.96(8) 31 5 ?
Cl2 Cl1 Cl1 58.900(17) . 11 ?
Cl1 Cl1 Cl1 60.0 31 11 ?
Cl1 Cl1 Cl1 111.95(12) 5 11 ?
Cl2 Cl1 Cl1 58.900(17) . 9 ?
Cl1 Cl1 Cl1 111.95(12) 31 9 ?
Cl1 Cl1 Cl1 60.0 5 9 ?
Cl1 Cl1 Cl1 66.3(2) 11 9 ?
Cl1 Cl2 Cl1 117.79(4) . 33 ?
Cl1 Cl2 Cl1 180.0 . 25 ?
Cl1 Cl2 Cl1 62.20(4) 33 25 ?
Cl1 Cl2 Cl1 62.21(4) . 9 ?
Cl1 Cl2 Cl1 180.00(17) 33 9 ?
Cl1 Cl2 Cl1 117.80(4) 25 9 ?
Cl1 Cl2 Cl1 117.80(4) . 29 ?
Cl1 Cl2 Cl1 62.20(4) 33 29 ?
Cl1 Cl2 Cl1 62.20(4) 25 29 ?
Cl1 Cl2 Cl1 117.80(4) 9 29 ?
Cl1 Cl2 Cl1 62.20(4) . 5 ?
Cl1 Cl2 Cl1 117.80(4) 33 5 ?
Cl1 Cl2 Cl1 117.80(4) 25 5 ?
Cl1 Cl2 Cl1 62.20(4) 9 5 ?
Cl1 Cl2 Cl1 180.00(17) 29 5 ?
Cl1 Cl2 Cl1 117.79(4) . 35 ?
Cl1 Cl2 Cl1 68.85(17) 33 35 ?
Cl1 Cl2 Cl1 62.20(4) 25 35 ?
Cl1 Cl2 Cl1 111.15(17) 9 35 ?
Cl1 Cl2 Cl1 117.80(4) 29 35 ?
Cl1 Cl2 Cl1 62.20(4) 5 35 ?
Cl1 Cl2 Cl1 62.21(4) . 11 ?
Cl1 Cl2 Cl1 111.15(17) 33 11 ?
Cl1 Cl2 Cl1 117.80(4) 25 11 ?
Cl1 Cl2 Cl1 68.85(17) 9 11 ?
Cl1 Cl2 Cl1 62.20(4) 29 11 ?
Cl1 Cl2 Cl1 117.80(4) 5 11 ?
Cl1 Cl2 Cl1 180.00(17) 35 11 ?
Cl1 Cl2 Cl1 68.85(17) . 3 ?
Cl1 Cl2 Cl1 62.20(4) 33 3 ?
Cl1 Cl2 Cl1 111.15(17) 25 3 ?
Cl1 Cl2 Cl1 117.80(4) 9 3 ?
Cl1 Cl2 Cl1 117.80(4) 29 3 ?
Cl1 Cl2 Cl1 62.20(4) 5 3 ?
Cl1 Cl2 Cl1 62.20(4) 35 3 ?
Cl1 Cl2 Cl1 117.80(4) 11 3 ?
Cl1 Cl2 Cl1 111.15(17) . 27 ?
Cl1 Cl2 Cl1 117.80(4) 33 27 ?
Cl1 Cl2 Cl1 68.85(17) 25 27 ?
Cl1 Cl2 Cl1 62.20(4) 9 27 ?
Cl1 Cl2 Cl1 62.20(4) 29 27 ?
Cl1 Cl2 Cl1 117.80(4) 5 27 ?
Cl1 Cl2 Cl1 117.80(4) 35 27 ?
Cl1 Cl2 Cl1 62.20(4) 11 27 ?
Cl1 Cl2 Cl1 180.00(17) 3 27 ?
Cl1 Cl2 Cl1 117.80(4) . 7 ?
Cl1 Cl2 Cl1 117.80(4) 33 7 ?
Cl1 Cl2 Cl1 62.20(4) 25 7 ?
Cl1 Cl2 Cl1 62.20(4) 9 7 ?
Cl1 Cl2 Cl1 111.15(17) 29 7 ?
Cl1 Cl2 Cl1 68.85(17) 5 7 ?
Cl1 Cl2 Cl1 62.20(4) 35 7 ?
Cl1 Cl2 Cl1 117.80(4) 11 7 ?
Cl1 Cl2 Cl1 117.80(4) 3 7 ?
Cl1 Cl2 Cl1 62.20(4) 27 7 ?
Cl1 Cl2 Cl1 62.20(4) . 31 ?
Cl1 Cl2 Cl1 62.20(4) 33 31 ?
Cl1 Cl2 Cl1 117.80(4) 25 31 ?
Cl1 Cl2 Cl1 117.80(4) 9 31 ?
Cl1 Cl2 Cl1 68.85(17) 29 31 ?
Cl1 Cl2 Cl1 111.15(17) 5 31 ?
Cl1 Cl2 Cl1 117.80(4) 35 31 ?
Cl1 Cl2 Cl1 62.20(4) 11 31 ?
Cl1 Cl2 Cl1 62.20(4) 3 31 ?
Cl1 Cl2 Cl1 117.80(4) 27 31 ?
Cl1 Cl2 Cl1 180.00(17) 7 31 ?
O6 C15 O9 130.3(15) . . ?
O6 C15 C16 113.4(17) . . ?
O9 C15 C16 116.3(16) . . ?
N1 C1 C2 123.8(7) . . ?
N1 C1 H1A 118.1 . . ?
C2 C1 H1A 118.1 . . ?
C1 C2 C3 122.3(7) . . ?
C1 C2 H2A 118.9 . . ?
C3 C2 H2A 118.9 . . ?
C4 C3 C2 114.4(6) . . ?
C4 C3 C6 121.9(5) . . ?
C2 C3 C6 123.5(5) . . ?
C3 C4 C5 121.4(6) . . ?
C3 C4 H4A 119.3 . . ?
C5 C4 H4A 119.3 . . ?
N1 C5 C4 124.7(6) . . ?
N1 C5 H5A 117.7 . . ?
C4 C5 H5A 117.7 . . ?
O3 C6 O5 124.7(8) . . ?
O3 C6 C3 118.5(7) . . ?
O5 C6 C3 116.8(7) . . ?
C5 N1 C1 112.3(6) . . ?
N2 C7 C8 124.8(7) . . ?
N2 C7 H7A 117.6 . . ?
C8 C7 H7A 117.6 . . ?
C9 C8 C7 119.1(7) . . ?
C9 C8 H8A 120.5 . . ?
C7 C8 H8A 120.5 . . ?
C8 C9 C10 118.1(7) . . ?
C8 C9 C12 120.8(6) . . ?
C10 C9 C12 120.9(7) . . ?
C11 C10 C9 120.4(9) . . ?
C11 C10 H10A 119.8 . . ?
C9 C10 H10A 119.8 . . ?
N2 C11 C10 123.6(10) . . ?
N2 C11 H11A 118.2 . . ?
C10 C11 H11A 118.2 . . ?
O10 C12 O7 128.0(10) . . ?
O10 C12 C9 116.2(9) . . ?
O7 C12 C9 115.8(9) . . ?
C11 N2 C7 113.8(8) . . ?
C11 N2 Dy2 125.7(5) . 41 ?
C7 N2 Dy2 120.5(4) . 41 ?
C13 C14 H14A 109.5 . . ?
C13 C14 H14B 109.5 . . ?
H14A C14 H14B 109.5 . . ?
C13 C14 H14C 109.5 . . ?
H14A C14 H14C 109.5 . . ?
H14B C14 H14C 109.5 . . ?
C13 C14 H14A 109.47(15) . 26 ?
H14A C14 H14A 139.7 . 26 ?
H14B C14 H14A 46.5 . 26 ?
H14C C14 H14A 66.0 . 26 ?
C13 C14 H14B 109.5(13) . 26 ?
H14A C14 H14B 46.5 . 26 ?
H14B C14 H14B 66.0 . 26 ?
H14C C14 H14B 139.7 . 26 ?
H14A C14 H14B 109.5 26 26 ?
C13 C14 H14C 109.5(15) . 26 ?
H14A C14 H14C 66.0 . 26 ?
H14B C14 H14C 139.7 . 26 ?
H14C C14 H14C 46.5 . 26 ?
H14A C14 H14C 109.5 26 26 ?
H14B C14 H14C 109.5 26 26 ?
O8 C13 O8 126.8(18) . 26 ?
O8 C13 C14 116.1(10) . . ?
O8 C13 C14 116.1(10) 26 . ?
C15 C16 H16C 112.4 . . ?
C15 C16 H16A 103.5 . . ?
H16C C16 H16A 109.5 . . ?
C15 C16 H16B 112.4 . . ?
H16C C16 H16B 109.5 . . ?
H16A C16 H16B 109.5 . . ?

loop_
_geom_bond_atom_site_label_1
_geom_bond_atom_site_label_2
_geom_bond_distance
_geom_bond_site_symmetry_2
_geom_bond_publ_flag
Dy1 O1 2.344(7) . ?
Dy1 O6 2.353(10) . ?
Dy1 O3 2.359(6) . ?
Dy1 O3 2.359(6) 26 ?
Dy1 O4 2.365(5) 26 ?
Dy1 O4 2.365(5) . ?
Dy1 O5W 2.449(10) . ?
Dy1 O4W 2.559(13) . ?
Dy1 Dy2 3.7358(6) 26 ?
Dy1 Dy2 3.7359(6) . ?
Dy1 Dy3 3.8180(8) . ?
Dy2 O5 2.313(6) . ?
Dy2 O8 2.334(7) . ?
Dy2 O1 2.342(4) . ?
Dy2 O10 2.349(7) . ?
Dy2 O4 2.369(5) . ?
Dy2 O2 2.378(5) . ?
Dy2 O3W 2.432(8) . ?
Dy2 N2 2.587(6) 45 ?
Dy2 Dy2 3.7695(7) 26 ?
Dy2 Dy3 3.7724(6) . ?
Dy3 O9 2.295(11) . ?
Dy3 O2 2.306(9) . ?
Dy3 O7 2.325(7) . ?
Dy3 O7 2.325(7) 26 ?
Dy3 O4 2.355(5) . ?
Dy3 O4 2.355(5) 26 ?
Dy3 O2W 2.427(11) . ?
Dy3 O1W 2.590(19) . ?
O3 C6 1.249(11) . ?
O5 C6 1.263(11) . ?
O6 C15 1.247(9) . ?
O7 C12 1.266(13) . ?
O8 C13 1.258(11) . ?
O9 C15 1.252(9) . ?
O10 C12 1.254(13) . ?
Cl1 Cl2 2.318(3) . ?
Cl1 Cl1 2.394(4) 31 ?
Cl1 Cl1 2.394(4) 5 ?
Cl1 Cl1 2.395(4) 11 ?
Cl1 Cl1 2.395(4) 9 ?
C15 C16 1.506(10) . ?
C1 N1 1.3500(2) . ?
C1 C2 1.3500(2) . ?
C1 H1A 0.9500 . ?
C2 C3 1.3500(2) . ?
C2 H2A 0.9500 . ?
C3 C4 1.3500(2) . ?
C3 C6 1.499(10) . ?
C4 C5 1.3500(2) . ?
C4 H4A 0.9500 . ?
C5 N1 1.3500(2) . ?
C5 H5A 0.9500 . ?
C7 N2 1.3500(2) . ?
C7 C8 1.3500(2) . ?
C7 H7A 0.9500 . ?
C8 C9 1.3500(2) . ?
C8 H8A 0.9500 . ?
C9 C10 1.3500(2) . ?
C9 C12 1.525(12) . ?
C10 C11 1.3500(10) . ?
C10 H10A 0.9500 . ?
C11 N2 1.3498(10) . ?
C11 H11A 0.9500 . ?
C14 C13 1.510(10) . ?
C14 H14A 0.9800 . ?
C14 H14B 0.9800 . ?
C14 H14C 0.9800 . ?
C14 H14A 0.9800 26 ?
C14 H14B 0.9801 26 ?
C14 H14C 0.9799 26 ?
C16 H16C 0.9524 . ?
C16 H16A 0.9520 . ?
C16 H16B 0.9524 . ?
